data_7707547
loop_
_publ_author_name
'Gao, Xiang-Jing'
'Zheng, He-Gen'

_publ_section_title
;
 The difference in the CO<sub>2</sub> adsorption capacities of different
 functionalized pillar-layered metal-organic frameworks (MOFs).
;
_journal_issue 26
_journal_name_full 'Dalton transactions (Cambridge, England : 2003)'
_journal_page_first 9310
_journal_page_last 9316
_journal_paper_doi 10.1039/d1dt00498k
_journal_volume 50
_journal_year 2021
_chemical_formula_sum 'C72 H46 Co2 N4 O9'
_chemical_formula_weight 1228.99
_space_group_crystal_system triclinic
_space_group_IT_number 2
_space_group_name_Hall '-P 1'
_space_group_name_H-M_alt 'P -1'
_atom_sites_solution_hydrogens geom
_audit_creation_method SHELXL-2018/1
_audit_update_record
;
2021-02-05 deposited with the CCDC.	2021-05-31 downloaded from the CCDC.
;
_cell_angle_alpha 78.711(2)
_cell_angle_beta 80.290(2)
_cell_angle_gamma 72.523(2)
_cell_formula_units_Z 2
_cell_length_a 15.6949(7)
_cell_length_b 16.2787(7)
_cell_length_c 17.4503(8)
_cell_measurement_temperature 193(2)
_cell_volume 4141.5(3)
_computing_structure_refinement 'SHELXL-2018/1 (Sheldrick, 2018)'
_computing_structure_solution 'SHELXT 2014/5 (Sheldrick, 2014)'
_diffrn_ambient_temperature 193(2)
_diffrn_measured_fraction_theta_full 0.999
_diffrn_measured_fraction_theta_max 0.992
_diffrn_radiation_type GaK\a
_diffrn_radiation_wavelength 1.34139
_diffrn_reflns_av_R_equivalents 0.0589
_diffrn_reflns_av_unetI/netI 0.0572
_diffrn_reflns_Laue_measured_fraction_full 0.999
_diffrn_reflns_Laue_measured_fraction_max 0.992
_diffrn_reflns_limit_h_max 18
_diffrn_reflns_limit_h_min -18
_diffrn_reflns_limit_k_max 19
_diffrn_reflns_limit_k_min -19
_diffrn_reflns_limit_l_max 21
_diffrn_reflns_limit_l_min -21
_diffrn_reflns_number 58909
_diffrn_reflns_point_group_measured_fraction_full 0.999
_diffrn_reflns_point_group_measured_fraction_max 0.992
_diffrn_reflns_theta_full 53.594
_diffrn_reflns_theta_max 54.165
_diffrn_reflns_theta_min 2.506
_exptl_absorpt_coefficient_mu 2.408
_exptl_crystal_density_diffrn 0.986
_exptl_crystal_F_000 1264
_refine_diff_density_max 2.515
_refine_diff_density_min -0.766
_refine_diff_density_rms 0.087
_refine_ls_extinction_method none
_refine_ls_goodness_of_fit_ref 1.042
_refine_ls_hydrogen_treatment constr
_refine_ls_matrix_type full
_refine_ls_number_parameters 784
_refine_ls_number_reflns 15185
_refine_ls_number_restraints 0
_refine_ls_restrained_S_all 1.042
_refine_ls_R_factor_all 0.0870
_refine_ls_R_factor_gt 0.0728
_refine_ls_shift/su_max 0.002
_refine_ls_shift/su_mean 0.000
_refine_ls_structure_factor_coef Fsqd
_refine_ls_weighting_details 'w=1/[\s^2^(Fo^2^)+(0.1538P)^2^] where P=(Fo^2^+2Fc^2^)/3'
_refine_ls_weighting_scheme calc
_refine_ls_wR_factor_gt 0.2005
_refine_ls_wR_factor_ref 0.2133
_reflns_Friedel_coverage 0.000
_reflns_number_gt 11524
_reflns_number_total 15185
_reflns_threshold_expression 'I > 2\s(I)'
_cod_data_source_file d1dt00498k2.cif
_cod_data_source_block 1
_cod_depositor_comments 'Adding full bibliography for 7707542--7707549.cif.'
_cod_database_code 7707547
_shelx_shelxl_version_number 2018/1
_shelx_space_group_comment
;
The symmetry employed for this shelxl refinement is uniquely defined
by the following loop, which should always be used as a source of
symmetry information in preference to the above space-group names.
They are only intended as comments.
;

loop_
_space_group_symop_operation_xyz
'x, y, z'
'-x, -y, -z'

loop_
_atom_site_label
_atom_site_type_symbol
_atom_site_fract_x
_atom_site_fract_y
_atom_site_fract_z
_atom_site_U_iso_or_equiv
_atom_site_adp_type
_atom_site_occupancy
_atom_site_site_symmetry_order
_atom_site_calc_flag
_atom_site_refinement_flags_posn
_atom_site_refinement_flags_adp
_atom_site_refinement_flags_occupancy
_atom_site_disorder_assembly
_atom_site_disorder_group
Co1 Co 1.15031(3) 1.33368(2) 0.06999(2) 0.03623(14) Uani 1 1 d . . . . .
Co2 Co 1.16115(3) 0.15646(2) 0.92596(2) 0.03703(14) Uani 1 1 d . . . . .
O1 O 0.98986(15) 0.79616(12) 0.52022(11) 0.0522(5) Uani 1 1 d . . . . .
O2 O 1.13367(15) 0.33304(12) 0.19586(11) 0.0470(5) Uani 1 1 d . . . . .
O3 O 1.12155(14) 0.45599(12) 0.11582(11) 0.0464(5) Uani 1 1 d . . . . .
O4 O 1.15613(14) 1.09764(12) 0.03984(11) 0.0434(5) Uani 1 1 d . . . . .
O5 O 1.18546(14) 1.20214(12) 0.08746(11) 0.0435(5) Uani 1 1 d . . . . .
O6 O 1.17689(15) 1.15603(13) 0.80071(12) 0.0497(5) Uani 1 1 d . . . . .
O7 O 1.18479(15) 1.03248(13) 0.88026(11) 0.0490(5) Uani 1 1 d . . . . .
O8 O 1.15779(13) 0.39201(12) 0.95533(11) 0.0436(5) Uani 1 1 d . . . . .
O9 O 1.12640(14) 0.28729(12) 0.90951(11) 0.0449(5) Uani 1 1 d . . . . .
N1 N 1.02033(16) 0.16925(16) 0.93274(14) 0.0427(6) Uani 1 1 d . . . . .
N2 N 0.29874(17) 0.15155(16) 0.92128(14) 0.0440(6) Uani 1 1 d . . . . .
N3 N 1.01198(16) 1.33974(15) 0.07496(14) 0.0412(5) Uani 1 1 d . . . . .
N4 N 0.28910(17) 1.32595(16) 0.06566(14) 0.0425(6) Uani 1 1 d . . . . .
C1 C 1.1230(2) 0.41397(18) 0.18435(17) 0.0412(6) Uani 1 1 d . . . . .
C2 C 1.1151(2) 0.45943(19) 0.25264(17) 0.0446(7) Uani 1 1 d . . . . .
C3 C 1.1113(3) 0.5472(2) 0.24282(17) 0.0549(8) Uani 1 1 d . . . . .
H3 H 1.112549 0.579971 0.191432 0.066 Uiso 1 1 calc R U . . .
C4 C 1.1058(3) 0.5872(2) 0.30722(17) 0.0564(9) Uani 1 1 d . . . . .
H4 H 1.104778 0.646936 0.299185 0.068 Uiso 1 1 calc R U . . .
C5 C 1.1017(2) 0.54159(19) 0.38385(17) 0.0522(8) Uani 1 1 d . . . . .
C6 C 1.1054(3) 0.4532(2) 0.39296(17) 0.0569(9) Uani 1 1 d . . . . .
H6 H 1.102382 0.420540 0.444332 0.068 Uiso 1 1 calc R U . . .
C7 C 1.1134(2) 0.4126(2) 0.32851(18) 0.0533(8) Uani 1 1 d . . . . .
H7 H 1.117842 0.352153 0.336041 0.064 Uiso 1 1 calc R U . . .
C8 C 1.0914(2) 0.58320(19) 0.45425(17) 0.0530(8) Uani 1 1 d . . . . .
C9 C 1.0475(2) 0.67206(19) 0.45328(16) 0.0520(8) Uani 1 1 d . . . . .
H9 H 1.025441 0.707133 0.406630 0.062 Uiso 1 1 calc R U . . .
C10 C 1.0366(2) 0.70781(18) 0.52037(17) 0.0507(8) Uani 1 1 d . . . . .
C11 C 1.0640(2) 0.65876(19) 0.59098(17) 0.0523(8) Uani 1 1 d . . . . .
H11 H 1.054376 0.685373 0.636708 0.063 Uiso 1 1 calc R U . . .
C12 C 1.1060(2) 0.56996(19) 0.59361(17) 0.0519(8) Uani 1 1 d . . . . .
C13 C 1.1223(2) 0.5341(2) 0.52440(17) 0.0532(8) Uani 1 1 d . . . . .
H13 H 1.155242 0.474657 0.524945 0.064 Uiso 1 1 calc R U . . .
C14 C 1.1264(2) 0.51368(19) 0.66997(17) 0.0498(8) Uani 1 1 d . . . . .
C15 C 1.1392(3) 0.5474(2) 0.73389(17) 0.0568(9) Uani 1 1 d . . . . .
H15 H 1.143053 0.605630 0.726454 0.068 Uiso 1 1 calc R U . . .
C16 C 1.1462(2) 0.4976(2) 0.80720(18) 0.0523(8) Uani 1 1 d . . . . .
H16 H 1.153850 0.522229 0.849748 0.063 Uiso 1 1 calc R U . . .
C17 C 1.1423(2) 0.41194(19) 0.81992(17) 0.0432(7) Uani 1 1 d . . . . .
C18 C 1.1321(2) 0.37678(19) 0.75650(17) 0.0488(7) Uani 1 1 d . . . . .
H18 H 1.130411 0.317879 0.763868 0.059 Uiso 1 1 calc R U . . .
C19 C 1.1245(2) 0.42676(19) 0.68309(17) 0.0525(8) Uani 1 1 d . . . . .
H19 H 1.117789 0.401533 0.640547 0.063 Uiso 1 1 calc R U . . .
C20 C 1.14307(19) 0.35936(18) 0.90038(16) 0.0391(6) Uani 1 1 d . . . . .
C21 C 1.16639(19) 1.13089(17) 0.09581(16) 0.0377(6) Uani 1 1 d . . . . .
C22 C 1.1571(2) 1.08200(18) 0.17703(16) 0.0432(7) Uani 1 1 d . . . . .
C23 C 1.1554(2) 1.12050(19) 0.24224(17) 0.0476(7) Uani 1 1 d . . . . .
H23 H 1.162371 1.177617 0.234993 0.057 Uiso 1 1 calc R U . . .
C24 C 1.1437(2) 1.07587(19) 0.31692(17) 0.0521(8) Uani 1 1 d . . . . .
H24 H 1.141115 1.103583 0.360714 0.062 Uiso 1 1 calc R U . . .
C25 C 1.1356(2) 0.99058(19) 0.33036(17) 0.0523(8) Uani 1 1 d . . . . .
C26 C 1.1384(3) 0.9528(2) 0.26451(18) 0.0593(9) Uani 1 1 d . . . . .
H26 H 1.133395 0.894969 0.271680 0.071 Uiso 1 1 calc R U . . .
C27 C 1.1481(3) 0.99750(19) 0.18904(18) 0.0536(8) Uani 1 1 d . . . . .
H27 H 1.148765 0.970633 0.145199 0.064 Uiso 1 1 calc R U . . .
C28 C 1.1185(2) 0.94622(19) 0.41163(17) 0.0520(8) Uani 1 1 d . . . . .
C29 C 1.1485(2) 0.96676(19) 0.47444(17) 0.0533(8) Uani 1 1 d . . . . .
H29 H 1.185825 1.004965 0.463803 0.064 Uiso 1 1 calc R U . . .
C30 C 1.1252(2) 0.93297(19) 0.55241(17) 0.0538(8) Uani 1 1 d . . . . .
C31 C 1.0738(2) 0.87420(19) 0.56706(17) 0.0526(8) Uani 1 1 d . . . . .
H31 H 1.057210 0.849938 0.619552 0.063 Uiso 1 1 calc R U . . .
C32 C 1.0469(2) 0.85124(18) 0.50435(17) 0.0491(7) Uani 1 1 d . . . . .
C33 C 1.0677(2) 0.88617(18) 0.42761(17) 0.0522(8) Uani 1 1 d . . . . .
H33 H 1.047789 0.869712 0.385907 0.063 Uiso 1 1 calc R U . . .
C34 C 1.1472(3) 0.9659(2) 0.61805(17) 0.0562(9) Uani 1 1 d . . . . .
C35 C 1.1499(3) 1.0527(2) 0.60849(18) 0.0580(9) Uani 1 1 d . . . . .
H35 H 1.143104 1.088318 0.558582 0.070 Uiso 1 1 calc R U . . .
C36 C 1.1624(2) 1.0871(2) 0.67086(18) 0.0537(8) Uani 1 1 d . . . . .
H36 H 1.164018 1.146017 0.663530 0.064 Uiso 1 1 calc R U . . .
C37 C 1.1728(2) 1.0355(2) 0.74461(17) 0.0503(8) Uani 1 1 d . . . . .
C38 C 1.1727(3) 0.9493(2) 0.75436(19) 0.0647(10) Uani 1 1 d . . . . .
H38 H 1.181304 0.913426 0.803957 0.078 Uiso 1 1 calc R U . . .
C39 C 1.1600(3) 0.9150(2) 0.69160(19) 0.0670(11) Uani 1 1 d . . . . .
H39 H 1.159990 0.855604 0.698951 0.080 Uiso 1 1 calc R U . . .
C40 C 1.1798(2) 1.07613(19) 0.81277(17) 0.0440(7) Uani 1 1 d . . . . .
C41 C 0.9745(2) 1.2849(2) 0.12866(18) 0.0470(7) Uani 1 1 d . . . . .
H41 H 1.010088 1.246683 0.167025 0.056 Uiso 1 1 calc R U . . .
C42 C 0.8878(2) 1.2813(2) 0.13102(18) 0.0466(7) Uani 1 1 d . . . . .
H42 H 0.864911 1.242245 0.171242 0.056 Uiso 1 1 calc R U . . .
C43 C 0.8329(2) 1.33418(19) 0.07504(17) 0.0432(7) Uani 1 1 d . . . . .
C44 C 0.8719(2) 1.39098(19) 0.01918(17) 0.0434(7) Uani 1 1 d . . . . .
H44 H 0.838121 1.429520 -0.020231 0.052 Uiso 1 1 calc R U . . .
C45 C 0.9590(2) 1.39095(19) 0.02138(17) 0.0418(7) Uani 1 1 d . . . . .
H45 H 0.983461 1.429866 -0.017732 0.050 Uiso 1 1 calc R U . . .
C46 C 0.7397(2) 1.33355(19) 0.07507(18) 0.0452(7) Uani 1 1 d . . . . .
C47 C 0.6898(2) 1.3025(2) 0.1425(2) 0.0602(9) Uani 1 1 d . . . . .
H47 H 0.716600 1.281519 0.190015 0.072 Uiso 1 1 calc R U . . .
C48 C 0.6018(2) 1.3014(2) 0.1417(2) 0.0627(9) Uani 1 1 d . . . . .
H48 H 0.569607 1.280005 0.188701 0.075 Uiso 1 1 calc R U . . .
C49 C 0.5597(2) 1.3313(2) 0.0732(2) 0.0517(8) Uani 1 1 d . . . . .
C50 C 0.6093(2) 1.3631(2) 0.00588(19) 0.0497(7) Uani 1 1 d . . . . .
H50 H 0.582305 1.384350 -0.041556 0.060 Uiso 1 1 calc R U . . .
C51 C 0.6964(2) 1.3641(2) 0.00681(19) 0.0479(7) Uani 1 1 d . . . . .
H51 H 0.728075 1.386121 -0.040150 0.057 Uiso 1 1 calc R U . . .
C52 C 0.4669(2) 1.3292(2) 0.0713(2) 0.0517(8) Uani 1 1 d . . . . .
C53 C 0.4310(2) 1.2662(2) 0.1179(2) 0.0567(9) Uani 1 1 d . . . . .
H53 H 0.466094 1.222581 0.153587 0.068 Uiso 1 1 calc R U . . .
C54 C 0.3442(2) 1.2664(2) 0.1129(2) 0.0534(8) Uani 1 1 d . . . . .
H54 H 0.322042 1.221258 0.145147 0.064 Uiso 1 1 calc R U . . .
C55 C 0.3246(2) 1.3882(2) 0.0208(2) 0.0558(8) Uani 1 1 d . . . . .
H55 H 0.287767 1.432061 -0.013416 0.067 Uiso 1 1 calc R U . . .
C56 C 0.4113(2) 1.3917(2) 0.02170(19) 0.0512(8) Uani 1 1 d . . . . .
H56 H 0.432722 1.436735 -0.011502 0.061 Uiso 1 1 calc R U . . .
C57 C 0.9800(2) 0.1148(2) 0.98519(19) 0.0489(8) Uani 1 1 d . . . . .
H57 H 1.014913 0.073808 1.022628 0.059 Uiso 1 1 calc R U . . .
C58 C 0.8921(2) 0.1152(2) 0.98743(19) 0.0513(8) Uani 1 1 d . . . . .
H58 H 0.867575 0.076467 1.026663 0.062 Uiso 1 1 calc R U . . .
C59 C 0.8384(2) 0.17218(19) 0.93258(18) 0.0455(7) Uani 1 1 d . . . . .
C60 C 0.8799(2) 0.2291(2) 0.8789(2) 0.0537(8) Uani 1 1 d . . . . .
H60 H 0.846505 0.271403 0.841225 0.064 Uiso 1 1 calc R U . . .
C61 C 0.9682(2) 0.2236(2) 0.8808(2) 0.0546(8) Uani 1 1 d . . . . .
H61 H 0.994437 0.261543 0.842012 0.066 Uiso 1 1 calc R U . . .
C62 C 0.7444(2) 0.17356(19) 0.93224(18) 0.0458(7) Uani 1 1 d . . . . .
C63 C 0.6975(2) 0.1347(2) 0.9973(2) 0.0516(8) Uani 1 1 d . . . . .
H63 H 0.726389 0.108052 1.043198 0.062 Uiso 1 1 calc R U . . .
C64 C 0.6100(2) 0.1343(2) 0.9962(2) 0.0535(8) Uani 1 1 d . . . . .
H64 H 0.579692 0.107917 1.041709 0.064 Uiso 1 1 calc R U . . .
C65 C 0.5646(2) 0.1715(2) 0.9300(2) 0.0492(7) Uani 1 1 d . . . . .
C66 C 0.6115(2) 0.2118(2) 0.86505(19) 0.0559(8) Uani 1 1 d . . . . .
H66 H 0.582308 0.239386 0.819492 0.067 Uiso 1 1 calc R U . . .
C67 C 0.6984(2) 0.2122(2) 0.8662(2) 0.0557(8) Uani 1 1 d . . . . .
H67 H 0.728428 0.239322 0.821038 0.067 Uiso 1 1 calc R U . . .
C68 C 0.4728(2) 0.1662(2) 0.9268(2) 0.0517(8) Uani 1 1 d . . . . .
C69 C 0.4352(2) 0.1084(2) 0.98211(19) 0.0500(8) Uani 1 1 d . . . . .
H69 H 0.467943 0.072712 1.023380 0.060 Uiso 1 1 calc R U . . .
C70 C 0.3503(2) 0.1035(2) 0.97657(19) 0.0480(7) Uani 1 1 d . . . . .
H70 H 0.326813 0.063132 1.014741 0.058 Uiso 1 1 calc R U . . .
C71 C 0.3352(2) 0.2091(2) 0.8692(2) 0.0583(9) Uani 1 1 d . . . . .
H71 H 0.300485 0.245432 0.829393 0.070 Uiso 1 1 calc R U . . .
C72 C 0.4192(2) 0.2181(2) 0.8704(2) 0.0554(8) Uani 1 1 d . . . . .
H72 H 0.440607 0.260023 0.832472 0.067 Uiso 1 1 calc R U . . .

loop_
_atom_site_aniso_label
_atom_site_aniso_U_11
_atom_site_aniso_U_22
_atom_site_aniso_U_33
_atom_site_aniso_U_23
_atom_site_aniso_U_13
_atom_site_aniso_U_12
Co1 0.0549(3) 0.0327(2) 0.0250(2) 0.00080(16) -0.00734(17) -0.01997(18)
Co2 0.0564(3) 0.0334(2) 0.0258(2) 0.00141(16) -0.00788(17) -0.02121(19)
O1 0.0908(16) 0.0334(10) 0.0371(11) 0.0021(8) -0.0105(10) -0.0272(10)
O2 0.0789(14) 0.0353(11) 0.0312(10) -0.0018(8) -0.0068(9) -0.0244(10)
O3 0.0763(14) 0.0387(11) 0.0280(10) -0.0005(8) -0.0075(9) -0.0234(10)
O4 0.0661(13) 0.0417(11) 0.0288(10) -0.0013(8) -0.0082(9) -0.0257(10)
O5 0.0653(13) 0.0339(10) 0.0349(11) 0.0011(8) -0.0085(9) -0.0217(9)
O6 0.0806(15) 0.0400(12) 0.0349(11) -0.0017(9) -0.0101(10) -0.0271(10)
O7 0.0778(14) 0.0433(11) 0.0305(11) -0.0012(9) -0.0111(10) -0.0238(10)
O8 0.0629(13) 0.0424(11) 0.0313(10) -0.0016(8) -0.0079(9) -0.0245(9)
O9 0.0689(13) 0.0348(11) 0.0357(11) 0.0014(8) -0.0089(9) -0.0240(9)
N1 0.0525(14) 0.0428(14) 0.0331(13) 0.0035(10) -0.0063(11) -0.0191(11)
N2 0.0515(14) 0.0489(15) 0.0332(13) 0.0010(11) -0.0056(11) -0.0203(12)
N3 0.0499(14) 0.0426(13) 0.0324(12) 0.0013(10) -0.0055(10) -0.0190(11)
N4 0.0542(15) 0.0409(13) 0.0325(13) 0.0030(10) -0.0067(11) -0.0180(11)
C1 0.0554(17) 0.0356(15) 0.0344(15) -0.0011(12) -0.0074(13) -0.0170(13)
C2 0.068(2) 0.0367(15) 0.0328(15) -0.0029(12) -0.0068(13) -0.0207(14)
C3 0.101(3) 0.0402(17) 0.0296(15) 0.0018(12) -0.0097(15) -0.0321(17)
C4 0.109(3) 0.0341(16) 0.0319(16) 0.0026(12) -0.0100(16) -0.0319(17)
C5 0.093(2) 0.0398(17) 0.0306(15) -0.0011(12) -0.0088(15) -0.0297(16)
C6 0.106(3) 0.0411(17) 0.0288(15) 0.0044(13) -0.0107(16) -0.0331(17)
C7 0.094(2) 0.0349(16) 0.0373(16) 0.0005(12) -0.0102(16) -0.0288(16)
C8 0.089(2) 0.0397(17) 0.0341(16) 0.0020(13) -0.0071(15) -0.0286(16)
C9 0.096(2) 0.0383(16) 0.0286(15) 0.0032(12) -0.0129(15) -0.0306(16)
C10 0.086(2) 0.0340(15) 0.0378(16) 0.0021(12) -0.0110(15) -0.0284(15)
C11 0.096(2) 0.0386(16) 0.0296(15) 0.0008(12) -0.0112(15) -0.0307(16)
C12 0.093(2) 0.0393(16) 0.0299(15) 0.0010(12) -0.0101(15) -0.0298(16)
C13 0.098(3) 0.0359(16) 0.0306(15) 0.0013(12) -0.0121(15) -0.0280(16)
C14 0.087(2) 0.0398(16) 0.0288(15) -0.0006(12) -0.0105(14) -0.0273(16)
C15 0.110(3) 0.0378(16) 0.0314(16) 0.0023(13) -0.0150(16) -0.0341(17)
C16 0.093(2) 0.0405(17) 0.0317(15) 0.0002(12) -0.0140(15) -0.0313(16)
C17 0.0623(19) 0.0382(15) 0.0323(15) -0.0013(12) -0.0068(13) -0.0206(13)
C18 0.083(2) 0.0357(16) 0.0339(15) 0.0004(12) -0.0114(14) -0.0271(15)
C19 0.094(2) 0.0372(16) 0.0330(15) -0.0004(12) -0.0155(15) -0.0276(16)
C20 0.0512(17) 0.0376(15) 0.0297(14) -0.0021(11) -0.0041(12) -0.0166(13)
C21 0.0502(16) 0.0332(14) 0.0304(14) 0.0012(11) -0.0065(12) -0.0157(12)
C22 0.0666(19) 0.0363(15) 0.0296(14) 0.0008(12) -0.0097(13) -0.0199(13)
C23 0.080(2) 0.0345(15) 0.0344(15) 0.0002(12) -0.0106(14) -0.0265(14)
C24 0.089(2) 0.0417(17) 0.0343(16) -0.0040(13) -0.0119(15) -0.0292(16)
C25 0.088(2) 0.0398(16) 0.0322(16) 0.0013(12) -0.0090(15) -0.0263(16)
C26 0.114(3) 0.0373(17) 0.0347(16) 0.0003(13) -0.0109(17) -0.0358(18)
C27 0.099(3) 0.0360(16) 0.0311(15) -0.0016(12) -0.0116(16) -0.0276(16)
C28 0.089(2) 0.0368(16) 0.0321(15) 0.0012(12) -0.0084(15) -0.0234(16)
C29 0.096(2) 0.0383(16) 0.0332(16) 0.0005(12) -0.0124(15) -0.0314(16)
C30 0.095(2) 0.0379(16) 0.0342(16) 0.0003(12) -0.0159(16) -0.0265(16)
C31 0.092(2) 0.0379(16) 0.0298(15) 0.0031(12) -0.0094(15) -0.0253(16)
C32 0.089(2) 0.0308(14) 0.0324(15) 0.0009(11) -0.0127(14) -0.0247(15)
C33 0.091(2) 0.0349(15) 0.0350(16) 0.0005(12) -0.0135(15) -0.0248(15)
C34 0.101(3) 0.0408(17) 0.0322(16) -0.0003(13) -0.0141(16) -0.0276(17)
C35 0.103(3) 0.0440(18) 0.0341(16) 0.0049(13) -0.0178(16) -0.0327(18)
C36 0.090(2) 0.0399(17) 0.0380(17) 0.0014(13) -0.0159(16) -0.0288(16)
C37 0.078(2) 0.0430(17) 0.0340(16) -0.0020(13) -0.0102(14) -0.0238(15)
C38 0.125(3) 0.0423(18) 0.0339(17) 0.0029(13) -0.0199(18) -0.0334(19)
C39 0.133(3) 0.0411(18) 0.0383(18) 0.0026(14) -0.0243(19) -0.038(2)
C40 0.0664(19) 0.0367(16) 0.0315(15) -0.0025(12) -0.0060(13) -0.0196(14)
C41 0.063(2) 0.0439(17) 0.0345(16) 0.0041(13) -0.0102(14) -0.0199(14)
C42 0.062(2) 0.0436(17) 0.0369(16) 0.0038(13) -0.0070(14) -0.0249(14)
C43 0.0585(19) 0.0367(16) 0.0373(16) -0.0027(13) -0.0062(14) -0.0189(14)
C44 0.0585(19) 0.0396(16) 0.0333(15) 0.0046(12) -0.0085(13) -0.0202(14)
C45 0.0576(18) 0.0367(15) 0.0311(15) 0.0022(12) -0.0061(13) -0.0176(13)
C46 0.0611(19) 0.0395(16) 0.0383(16) -0.0016(13) -0.0055(14) -0.0218(14)
C47 0.065(2) 0.075(2) 0.0438(19) 0.0051(17) -0.0105(16) -0.0303(18)
C48 0.063(2) 0.080(3) 0.050(2) 0.0066(17) -0.0067(16) -0.0378(19)
C49 0.0536(19) 0.0537(19) 0.054(2) -0.0065(15) -0.0087(15) -0.0233(15)
C50 0.060(2) 0.0473(18) 0.0428(17) 0.0030(14) -0.0102(14) -0.0202(15)
C51 0.0587(19) 0.0459(17) 0.0419(17) 0.0020(13) -0.0100(14) -0.0219(14)
C52 0.067(2) 0.0416(17) 0.0506(19) -0.0063(14) -0.0066(15) -0.0213(15)
C53 0.060(2) 0.057(2) 0.055(2) 0.0096(16) -0.0156(16) -0.0253(16)
C54 0.061(2) 0.0519(19) 0.0498(19) 0.0052(15) -0.0127(15) -0.0240(16)
C55 0.062(2) 0.0487(19) 0.057(2) 0.0067(15) -0.0126(16) -0.0236(16)
C56 0.061(2) 0.0414(17) 0.0532(19) 0.0080(14) -0.0108(15) -0.0245(15)
C57 0.061(2) 0.0437(17) 0.0425(17) 0.0088(14) -0.0122(14) -0.0222(15)
C58 0.069(2) 0.0468(18) 0.0409(17) 0.0080(14) -0.0102(15) -0.0279(15)
C59 0.0568(19) 0.0408(17) 0.0411(17) -0.0033(14) -0.0040(14) -0.0196(14)
C60 0.062(2) 0.0482(18) 0.0500(19) 0.0171(15) -0.0153(15) -0.0252(15)
C61 0.062(2) 0.0482(19) 0.052(2) 0.0156(15) -0.0121(16) -0.0249(16)
C62 0.0606(19) 0.0357(15) 0.0429(17) -0.0020(13) -0.0066(14) -0.0181(14)
C63 0.060(2) 0.0500(18) 0.0463(18) 0.0006(14) -0.0110(15) -0.0207(15)
C64 0.058(2) 0.0522(19) 0.0524(19) 0.0045(15) -0.0065(15) -0.0255(15)
C65 0.0495(18) 0.0490(18) 0.0511(19) -0.0057(15) -0.0075(14) -0.0171(14)
C66 0.064(2) 0.063(2) 0.0429(18) 0.0031(15) -0.0122(15) -0.0258(17)
C67 0.063(2) 0.064(2) 0.0417(18) 0.0065(15) -0.0093(15) -0.0273(17)
C68 0.067(2) 0.0426(17) 0.0494(19) -0.0075(14) -0.0060(15) -0.0210(15)
C69 0.063(2) 0.0444(17) 0.0443(18) 0.0006(14) -0.0086(15) -0.0206(15)
C70 0.0579(19) 0.0401(17) 0.0470(18) -0.0003(14) -0.0066(14) -0.0187(14)
C71 0.057(2) 0.068(2) 0.0466(19) 0.0132(16) -0.0108(15) -0.0243(17)
C72 0.063(2) 0.055(2) 0.0459(18) 0.0143(15) -0.0092(15) -0.0256(16)

loop_
_atom_type_symbol
_atom_type_description
_atom_type_scat_dispersion_real
_atom_type_scat_dispersion_imag
_atom_type_scat_source
C C 0.0148 0.0070 'International Tables Vol C Tables 4.2.6.8 and 6.1.1.4'
H H 0.0000 0.0000 'International Tables Vol C Tables 4.2.6.8 and 6.1.1.4'
Co Co -0.6671 2.8827 'International Tables Vol C Tables 4.2.6.8 and 6.1.1.4'
N N 0.0253 0.0136 'International Tables Vol C Tables 4.2.6.8 and 6.1.1.4'
O O 0.0412 0.0250 'International Tables Vol C Tables 4.2.6.8 and 6.1.1.4'

loop_
_geom_angle_atom_site_label_1
_geom_angle_atom_site_label_2
_geom_angle_atom_site_label_3
_geom_angle
_geom_angle_site_symmetry_1
_geom_angle_site_symmetry_3
_geom_angle_publ_flag
O5 Co1 O8 115.63(8) . 1_564 ?
O5 Co1 N3 91.38(9) . . ?
O8 Co1 N3 93.15(8) 1_564 . ?
O5 Co1 N4 87.93(9) . 1_655 ?
O8 Co1 N4 87.33(8) 1_564 1_655 ?
N3 Co1 N4 179.28(9) . 1_655 ?
O5 Co1 O2 90.21(7) . 1_565 ?
O8 Co1 O2 153.83(8) 1_564 1_565 ?
N3 Co1 O2 90.13(9) . 1_565 ?
N4 Co1 O2 89.68(9) 1_655 1_565 ?
O5 Co1 O3 149.90(8) . 1_565 ?
O8 Co1 O3 93.66(7) 1_564 1_565 ?
N3 Co1 O3 93.90(9) . 1_565 ?
N4 Co1 O3 86.60(9) 1_655 1_565 ?
O2 Co1 O3 60.20(7) 1_565 1_565 ?
O5 Co1 C1 120.03(8) . 1_565 ?
O8 Co1 C1 123.71(8) 1_564 1_565 ?
N3 Co1 C1 93.33(9) . 1_565 ?
N4 Co1 C1 86.84(9) 1_655 1_565 ?
O2 Co1 C1 30.12(8) 1_565 1_565 ?
O3 Co1 C1 30.11(8) 1_565 1_565 ?
O9 Co2 O4 115.54(8) . 1_546 ?
O9 Co2 N2 90.76(9) . 1_655 ?
O4 Co2 N2 92.21(9) 1_546 1_655 ?
O9 Co2 N1 85.99(9) . . ?
O4 Co2 N1 87.93(8) 1_546 . ?
N2 Co2 N1 176.46(9) 1_655 . ?
O9 Co2 O6 91.12(8) . 1_545 ?
O4 Co2 O6 153.11(8) 1_546 1_545 ?
N2 Co2 O6 90.79(9) 1_655 1_545 ?
N1 Co2 O6 90.69(9) . 1_545 ?
O9 Co2 O7 150.19(8) . 1_545 ?
O4 Co2 O7 93.07(7) 1_546 1_545 ?
N2 Co2 O7 96.58(9) 1_655 1_545 ?
N1 Co2 O7 86.94(9) . 1_545 ?
O6 Co2 O7 60.04(7) 1_545 1_545 ?
O9 Co2 C40 120.55(9) . 1_545 ?
O4 Co2 C40 122.90(9) 1_546 1_545 ?
N2 Co2 C40 96.78(10) 1_655 1_545 ?
N1 Co2 C40 86.10(10) . 1_545 ?
O6 Co2 C40 30.29(8) 1_545 1_545 ?
O7 Co2 C40 29.94(8) 1_545 1_545 ?
C10 O1 C32 113.2(2) . . ?
C1 O2 Co1 90.00(16) . 1_545 ?
C1 O3 Co1 89.20(16) . 1_545 ?
C21 O4 Co2 123.74(17) . 1_564 ?
C21 O5 Co1 151.4(2) . . ?
C40 O6 Co2 90.25(16) . 1_565 ?
C40 O7 Co2 87.81(17) . 1_565 ?
C20 O8 Co1 122.58(17) . 1_546 ?
C20 O9 Co2 153.3(2) . . ?
C61 N1 C57 114.8(3) . . ?
C61 N1 Co2 122.9(2) . . ?
C57 N1 Co2 121.8(2) . . ?
C70 N2 C71 115.0(3) . . ?
C70 N2 Co2 122.9(2) . 1_455 ?
C71 N2 Co2 121.1(2) . 1_455 ?
C45 N3 C41 115.4(3) . . ?
C45 N3 Co1 123.14(19) . . ?
C41 N3 Co1 121.1(2) . . ?
C54 N4 C55 115.1(3) . . ?
C54 N4 Co1 123.2(2) . 1_455 ?
C55 N4 Co1 121.2(2) . 1_455 ?
O3 C1 O2 120.5(3) . . ?
O3 C1 C2 120.1(2) . . ?
O2 C1 C2 119.4(2) . . ?
O3 C1 Co1 60.69(14) . 1_545 ?
O2 C1 Co1 59.88(14) . 1_545 ?
C2 C1 Co1 175.2(2) . 1_545 ?
C3 C2 C7 118.7(3) . . ?
C3 C2 C1 121.9(3) . . ?
C7 C2 C1 119.4(3) . . ?
C4 C3 C2 120.6(3) . . ?
C4 C3 H3 119.7 . . ?
C2 C3 H3 119.7 . . ?
C3 C4 C5 121.3(3) . . ?
C3 C4 H4 119.3 . . ?
C5 C4 H4 119.3 . . ?
C4 C5 C6 117.5(3) . . ?
C4 C5 C8 122.9(3) . . ?
C6 C5 C8 119.6(3) . . ?
C7 C6 C5 121.1(3) . . ?
C7 C6 H6 119.4 . . ?
C5 C6 H6 119.4 . . ?
C6 C7 C2 120.7(3) . . ?
C6 C7 H7 119.6 . . ?
C2 C7 H7 119.6 . . ?
C13 C8 C9 118.3(3) . . ?
C13 C8 C5 120.8(3) . . ?
C9 C8 C5 120.9(3) . . ?
C10 C9 C8 119.3(3) . . ?
C10 C9 H9 120.4 . . ?
C8 C9 H9 120.4 . . ?
C9 C10 C11 122.7(3) . . ?
C9 C10 O1 119.3(3) . . ?
C11 C10 O1 117.8(3) . . ?
C10 C11 C12 118.9(3) . . ?
C10 C11 H11 120.6 . . ?
C12 C11 H11 120.6 . . ?
C11 C12 C13 118.7(3) . . ?
C11 C12 C14 120.2(3) . . ?
C13 C12 C14 120.9(3) . . ?
C12 C13 C8 121.9(3) . . ?
C12 C13 H13 119.0 . . ?
C8 C13 H13 119.0 . . ?
C19 C14 C15 117.3(3) . . ?
C19 C14 C12 120.7(3) . . ?
C15 C14 C12 121.6(3) . . ?
C16 C15 C14 121.1(3) . . ?
C16 C15 H15 119.5 . . ?
C14 C15 H15 119.5 . . ?
C15 C16 C17 121.0(3) . . ?
C15 C16 H16 119.5 . . ?
C17 C16 H16 119.5 . . ?
C16 C17 C18 118.5(3) . . ?
C16 C17 C20 121.4(3) . . ?
C18 C17 C20 119.9(3) . . ?
C19 C18 C17 120.6(3) . . ?
C19 C18 H18 119.7 . . ?
C17 C18 H18 119.7 . . ?
C18 C19 C14 121.4(3) . . ?
C18 C19 H19 119.3 . . ?
C14 C19 H19 119.3 . . ?
O9 C20 O8 124.3(3) . . ?
O9 C20 C17 118.0(2) . . ?
O8 C20 C17 117.7(2) . . ?
O5 C21 O4 124.2(2) . . ?
O5 C21 C22 117.8(2) . . ?
O4 C21 C22 118.0(2) . . ?
C23 C22 C27 119.0(3) . . ?
C23 C22 C21 120.6(2) . . ?
C27 C22 C21 120.4(3) . . ?
C24 C23 C22 120.1(3) . . ?
C24 C23 H23 120.0 . . ?
C22 C23 H23 120.0 . . ?
C23 C24 C25 121.9(3) . . ?
C23 C24 H24 119.0 . . ?
C25 C24 H24 119.0 . . ?
C26 C25 C24 117.2(3) . . ?
C26 C25 C28 122.3(3) . . ?
C24 C25 C28 120.3(3) . . ?
C27 C26 C25 121.6(3) . . ?
C27 C26 H26 119.2 . . ?
C25 C26 H26 119.2 . . ?
C26 C27 C22 120.2(3) . . ?
C26 C27 H27 119.9 . . ?
C22 C27 H27 119.9 . . ?
C29 C28 C33 118.5(3) . . ?
C29 C28 C25 120.9(3) . . ?
C33 C28 C25 120.6(3) . . ?
C28 C29 C30 122.1(3) . . ?
C28 C29 H29 119.0 . . ?
C30 C29 H29 119.0 . . ?
C31 C30 C29 118.4(3) . . ?
C31 C30 C34 120.8(3) . . ?
C29 C30 C34 120.5(3) . . ?
C32 C31 C30 119.4(3) . . ?
C32 C31 H31 120.3 . . ?
C30 C31 H31 120.3 . . ?
C33 C32 C31 122.2(3) . . ?
C33 C32 O1 118.7(3) . . ?
C31 C32 O1 118.8(2) . . ?
C32 C33 C28 119.2(3) . . ?
C32 C33 H33 120.4 . . ?
C28 C33 H33 120.4 . . ?
C39 C34 C35 117.9(3) . . ?
C39 C34 C30 122.2(3) . . ?
C35 C34 C30 119.7(3) . . ?
C36 C35 C34 120.8(3) . . ?
C36 C35 H35 119.6 . . ?
C34 C35 H35 119.6 . . ?
C35 C36 C37 120.3(3) . . ?
C35 C36 H36 119.8 . . ?
C37 C36 H36 119.8 . . ?
C38 C37 C36 119.5(3) . . ?
C38 C37 C40 121.2(3) . . ?
C36 C37 C40 119.2(3) . . ?
C37 C38 C39 120.0(3) . . ?
C37 C38 H38 120.0 . . ?
C39 C38 H38 120.0 . . ?
C38 C39 C34 121.4(3) . . ?
C38 C39 H39 119.3 . . ?
C34 C39 H39 119.3 . . ?
O7 C40 O6 121.1(3) . . ?
O7 C40 C37 120.5(3) . . ?
O6 C40 C37 118.3(3) . . ?
O7 C40 Co2 62.24(15) . 1_565 ?
O6 C40 Co2 59.46(14) . 1_565 ?
C37 C40 Co2 169.5(2) . 1_565 ?
N3 C41 C42 123.8(3) . . ?
N3 C41 H41 118.1 . . ?
C42 C41 H41 118.1 . . ?
C41 C42 C43 120.8(3) . . ?
C41 C42 H42 119.6 . . ?
C43 C42 H42 119.6 . . ?
C42 C43 C44 115.4(3) . . ?
C42 C43 C46 123.1(3) . . ?
C44 C43 C46 121.4(3) . . ?
C45 C44 C43 120.1(3) . . ?
C45 C44 H44 120.0 . . ?
C43 C44 H44 120.0 . . ?
N3 C45 C44 124.5(3) . . ?
N3 C45 H45 117.7 . . ?
C44 C45 H45 117.7 . . ?
C47 C46 C51 116.6(3) . . ?
C47 C46 C43 122.0(3) . . ?
C51 C46 C43 121.4(3) . . ?
C48 C47 C46 121.6(3) . . ?
C48 C47 H47 119.2 . . ?
C46 C47 H47 119.2 . . ?
C47 C48 C49 121.2(3) . . ?
C47 C48 H48 119.4 . . ?
C49 C48 H48 119.4 . . ?
C48 C49 C50 117.4(3) . . ?
C48 C49 C52 121.7(3) . . ?
C50 C49 C52 120.9(3) . . ?
C51 C50 C49 121.3(3) . . ?
C51 C50 H50 119.3 . . ?
C49 C50 H50 119.3 . . ?
C50 C51 C46 121.9(3) . . ?
C50 C51 H51 119.0 . . ?
C46 C51 H51 119.0 . . ?
C53 C52 C56 116.8(3) . . ?
C53 C52 C49 122.4(3) . . ?
C56 C52 C49 120.8(3) . . ?
C52 C53 C54 120.1(3) . . ?
C52 C53 H53 120.0 . . ?
C54 C53 H53 120.0 . . ?
N4 C54 C53 124.3(3) . . ?
N4 C54 H54 117.8 . . ?
C53 C54 H54 117.8 . . ?
N4 C55 C56 123.9(3) . . ?
N4 C55 H55 118.0 . . ?
C56 C55 H55 118.0 . . ?
C55 C56 C52 119.7(3) . . ?
C55 C56 H56 120.2 . . ?
C52 C56 H56 120.2 . . ?
N1 C57 C58 124.1(3) . . ?
N1 C57 H57 117.9 . . ?
C58 C57 H57 117.9 . . ?
C57 C58 C59 120.4(3) . . ?
C57 C58 H58 119.8 . . ?
C59 C58 H58 119.8 . . ?
C58 C59 C60 115.4(3) . . ?
C58 C59 C62 122.0(3) . . ?
C60 C59 C62 122.6(3) . . ?
C61 C60 C59 120.1(3) . . ?
C61 C60 H60 120.0 . . ?
C59 C60 H60 120.0 . . ?
N1 C61 C60 125.1(3) . . ?
N1 C61 H61 117.5 . . ?
C60 C61 H61 117.5 . . ?
C63 C62 C67 117.1(3) . . ?
C63 C62 C59 121.2(3) . . ?
C67 C62 C59 121.7(3) . . ?
C64 C63 C62 121.1(3) . . ?
C64 C63 H63 119.4 . . ?
C62 C63 H63 119.4 . . ?
C63 C64 C65 121.9(3) . . ?
C63 C64 H64 119.1 . . ?
C65 C64 H64 119.1 . . ?
C64 C65 C66 116.9(3) . . ?
C64 C65 C68 122.0(3) . . ?
C66 C65 C68 121.1(3) . . ?
C67 C66 C65 121.2(3) . . ?
C67 C66 H66 119.4 . . ?
C65 C66 H66 119.4 . . ?
C66 C67 C62 121.9(3) . . ?
C66 C67 H67 119.1 . . ?
C62 C67 H67 119.1 . . ?
C72 C68 C69 116.4(3) . . ?
C72 C68 C65 122.6(3) . . ?
C69 C68 C65 121.0(3) . . ?
C70 C69 C68 119.7(3) . . ?
C70 C69 H69 120.1 . . ?
C68 C69 H69 120.1 . . ?
N2 C70 C69 124.6(3) . . ?
N2 C70 H70 117.7 . . ?
C69 C70 H70 117.7 . . ?
N2 C71 C72 124.1(3) . . ?
N2 C71 H71 117.9 . . ?
C72 C71 H71 117.9 . . ?
C71 C72 C68 120.1(3) . . ?
C71 C72 H72 119.9 . . ?
C68 C72 H72 119.9 . . ?

loop_
_geom_bond_atom_site_label_1
_geom_bond_atom_site_label_2
_geom_bond_distance
_geom_bond_site_symmetry_2
_geom_bond_publ_flag
Co1 O5 2.0185(18) . ?
Co1 O8 2.0403(19) 1_564 ?
Co1 N3 2.131(2) . ?
Co1 N4 2.133(2) 1_655 ?
Co1 O2 2.1661(19) 1_565 ?
Co1 O3 2.1840(19) 1_565 ?
Co1 C1 2.504(3) 1_565 ?
Co2 O9 2.0078(19) . ?
Co2 O4 2.0297(19) 1_546 ?
Co2 N2 2.125(2) 1_655 ?
Co2 N1 2.142(2) . ?
Co2 O6 2.159(2) 1_545 ?
Co2 O7 2.220(2) 1_545 ?
Co2 C40 2.507(3) 1_545 ?
O1 C10 1.404(3) . ?
O1 C32 1.408(3) . ?
O2 C1 1.257(3) . ?
O3 C1 1.256(3) . ?
O4 C21 1.259(3) . ?
O5 C21 1.258(3) . ?
O6 C40 1.264(3) . ?
O7 C40 1.252(3) . ?
O8 C20 1.266(3) . ?
O9 C20 1.252(3) . ?
N1 C61 1.333(4) . ?
N1 C57 1.360(4) . ?
N2 C70 1.336(4) . ?
N2 C71 1.359(4) . ?
N3 C45 1.342(4) . ?
N3 C41 1.350(4) . ?
N4 C54 1.339(4) . ?
N4 C55 1.353(4) . ?
C1 C2 1.491(4) . ?
C2 C3 1.389(4) . ?
C2 C7 1.393(4) . ?
C3 C4 1.384(4) . ?
C3 H3 0.9500 . ?
C4 C5 1.398(4) . ?
C4 H4 0.9500 . ?
C5 C6 1.401(4) . ?
C5 C8 1.479(4) . ?
C6 C7 1.382(4) . ?
C6 H6 0.9500 . ?
C7 H7 0.9500 . ?
C8 C13 1.398(4) . ?
C8 C9 1.401(4) . ?
C9 C10 1.370(4) . ?
C9 H9 0.9500 . ?
C10 C11 1.389(4) . ?
C11 C12 1.392(4) . ?
C11 H11 0.9500 . ?
C12 C13 1.395(4) . ?
C12 C14 1.486(4) . ?
C13 H13 0.9500 . ?
C14 C19 1.397(4) . ?
C14 C15 1.403(4) . ?
C15 C16 1.377(4) . ?
C15 H15 0.9500 . ?
C16 C17 1.386(4) . ?
C16 H16 0.9500 . ?
C17 C18 1.393(4) . ?
C17 C20 1.494(4) . ?
C18 C19 1.379(4) . ?
C18 H18 0.9500 . ?
C19 H19 0.9500 . ?
C21 C22 1.491(4) . ?
C22 C23 1.396(4) . ?
C22 C27 1.396(4) . ?
C23 C24 1.374(4) . ?
C23 H23 0.9500 . ?
C24 C25 1.403(4) . ?
C24 H24 0.9500 . ?
C25 C26 1.395(4) . ?
C25 C28 1.480(4) . ?
C26 C27 1.383(4) . ?
C26 H26 0.9500 . ?
C27 H27 0.9500 . ?
C28 C29 1.395(4) . ?
C28 C33 1.399(4) . ?
C29 C30 1.395(4) . ?
C29 H29 0.9500 . ?
C30 C31 1.389(4) . ?
C30 C34 1.484(4) . ?
C31 C32 1.388(4) . ?
C31 H31 0.9500 . ?
C32 C33 1.374(4) . ?
C33 H33 0.9500 . ?
C34 C39 1.395(4) . ?
C34 C35 1.403(4) . ?
C35 C36 1.383(4) . ?
C35 H35 0.9500 . ?
C36 C37 1.397(4) . ?
C36 H36 0.9500 . ?
C37 C38 1.381(4) . ?
C37 C40 1.503(4) . ?
C38 C39 1.390(4) . ?
C38 H38 0.9500 . ?
C39 H39 0.9500 . ?
C41 C42 1.373(4) . ?
C41 H41 0.9500 . ?
C42 C43 1.395(4) . ?
C42 H42 0.9500 . ?
C43 C44 1.402(4) . ?
C43 C46 1.465(4) . ?
C44 C45 1.374(4) . ?
C44 H44 0.9500 . ?
C45 H45 0.9500 . ?
C46 C47 1.396(4) . ?
C46 C51 1.403(4) . ?
C47 C48 1.389(5) . ?
C47 H47 0.9500 . ?
C48 C49 1.395(5) . ?
C48 H48 0.9500 . ?
C49 C50 1.396(4) . ?
C49 C52 1.475(5) . ?
C50 C51 1.374(4) . ?
C50 H50 0.9500 . ?
C51 H51 0.9500 . ?
C52 C53 1.377(4) . ?
C52 C56 1.386(5) . ?
C53 C54 1.379(5) . ?
C53 H53 0.9500 . ?
C54 H54 0.9500 . ?
C55 C56 1.381(5) . ?
C55 H55 0.9500 . ?
C56 H56 0.9500 . ?
C57 C58 1.372(5) . ?
C57 H57 0.9500 . ?
C58 C59 1.393(4) . ?
C58 H58 0.9500 . ?
C59 C60 1.406(4) . ?
C59 C62 1.471(4) . ?
C60 C61 1.368(5) . ?
C60 H60 0.9500 . ?
C61 H61 0.9500 . ?
C62 C63 1.396(4) . ?
C62 C67 1.402(4) . ?
C63 C64 1.379(5) . ?
C63 H63 0.9500 . ?
C64 C65 1.397(4) . ?
C64 H64 0.9500 . ?
C65 C66 1.405(4) . ?
C65 C68 1.480(5) . ?
C66 C67 1.370(5) . ?
C66 H66 0.9500 . ?
C67 H67 0.9500 . ?
C68 C72 1.384(5) . ?
C68 C69 1.396(4) . ?
C69 C70 1.379(4) . ?
C69 H69 0.9500 . ?
C70 H70 0.9500 . ?
C71 C72 1.373(5) . ?
C71 H71 0.9500 . ?
C72 H72 0.9500 . ?

loop_
_geom_torsion_atom_site_label_1
_geom_torsion_atom_site_label_2
_geom_torsion_atom_site_label_3
_geom_torsion_atom_site_label_4
_geom_torsion
_geom_torsion_site_symmetry_1
_geom_torsion_site_symmetry_2
_geom_torsion_site_symmetry_3
_geom_torsion_site_symmetry_4
_geom_torsion_publ_flag
Co1 O3 C1 O2 -3.5(3) 1_545 . . . ?
Co1 O3 C1 C2 174.6(3) 1_545 . . . ?
Co1 O2 C1 O3 3.5(3) 1_545 . . . ?
Co1 O2 C1 C2 -174.6(2) 1_545 . . . ?
O3 C1 C2 C3 -4.0(5) . . . . ?
O2 C1 C2 C3 174.2(3) . . . . ?
O3 C1 C2 C7 177.6(3) . . . . ?
O2 C1 C2 C7 -4.3(5) . . . . ?
C7 C2 C3 C4 -0.2(5) . . . . ?
C1 C2 C3 C4 -178.6(3) . . . . ?
C2 C3 C4 C5 -1.5(6) . . . . ?
C3 C4 C5 C6 1.4(6) . . . . ?
C3 C4 C5 C8 -177.0(3) . . . . ?
C4 C5 C6 C7 0.4(5) . . . . ?
C8 C5 C6 C7 178.8(3) . . . . ?
C5 C6 C7 C2 -2.1(6) . . . . ?
C3 C2 C7 C6 2.0(5) . . . . ?
C1 C2 C7 C6 -179.5(3) . . . . ?
C4 C5 C8 C13 -154.4(3) . . . . ?
C6 C5 C8 C13 27.3(5) . . . . ?
C4 C5 C8 C9 28.1(5) . . . . ?
C6 C5 C8 C9 -150.3(3) . . . . ?
C13 C8 C9 C10 0.3(5) . . . . ?
C5 C8 C9 C10 177.9(3) . . . . ?
C8 C9 C10 C11 -2.8(5) . . . . ?
C8 C9 C10 O1 -177.9(3) . . . . ?
C32 O1 C10 C9 -95.3(3) . . . . ?
C32 O1 C10 C11 89.4(3) . . . . ?
C9 C10 C11 C12 1.3(5) . . . . ?
O1 C10 C11 C12 176.4(3) . . . . ?
C10 C11 C12 C13 2.6(5) . . . . ?
C10 C11 C12 C14 -172.7(3) . . . . ?
C11 C12 C13 C8 -5.1(5) . . . . ?
C14 C12 C13 C8 170.2(3) . . . . ?
C9 C8 C13 C12 3.7(5) . . . . ?
C5 C8 C13 C12 -173.9(3) . . . . ?
C11 C12 C14 C19 147.4(3) . . . . ?
C13 C12 C14 C19 -27.8(5) . . . . ?
C11 C12 C14 C15 -26.0(5) . . . . ?
C13 C12 C14 C15 158.7(3) . . . . ?
C19 C14 C15 C16 -2.3(5) . . . . ?
C12 C14 C15 C16 171.3(3) . . . . ?
C14 C15 C16 C17 1.0(6) . . . . ?
C15 C16 C17 C18 0.7(5) . . . . ?
C15 C16 C17 C20 -175.4(3) . . . . ?
C16 C17 C18 C19 -1.1(5) . . . . ?
C20 C17 C18 C19 175.1(3) . . . . ?
C17 C18 C19 C14 -0.2(5) . . . . ?
C15 C14 C19 C18 1.9(5) . . . . ?
C12 C14 C19 C18 -171.8(3) . . . . ?
Co2 O9 C20 O8 -76.5(5) . . . . ?
Co2 O9 C20 C17 105.8(4) . . . . ?
Co1 O8 C20 O9 -3.2(4) 1_546 . . . ?
Co1 O8 C20 C17 174.53(18) 1_546 . . . ?
C16 C17 C20 O9 169.9(3) . . . . ?
C18 C17 C20 O9 -6.2(4) . . . . ?
C16 C17 C20 O8 -8.0(4) . . . . ?
C18 C17 C20 O8 175.9(3) . . . . ?
Co1 O5 C21 O4 79.1(5) . . . . ?
Co1 O5 C21 C22 -102.1(4) . . . . ?
Co2 O4 C21 O5 -3.8(4) 1_564 . . . ?
Co2 O4 C21 C22 177.41(18) 1_564 . . . ?
O5 C21 C22 C23 10.0(4) . . . . ?
O4 C21 C22 C23 -171.2(3) . . . . ?
O5 C21 C22 C27 -171.3(3) . . . . ?
O4 C21 C22 C27 7.6(4) . . . . ?
C27 C22 C23 C24 -1.0(5) . . . . ?
C21 C22 C23 C24 177.8(3) . . . . ?
C22 C23 C24 C25 1.7(5) . . . . ?
C23 C24 C25 C26 -1.0(5) . . . . ?
C23 C24 C25 C28 -176.9(3) . . . . ?
C24 C25 C26 C27 -0.4(6) . . . . ?
C28 C25 C26 C27 175.4(3) . . . . ?
C25 C26 C27 C22 1.1(6) . . . . ?
C23 C22 C27 C26 -0.4(5) . . . . ?
C21 C22 C27 C26 -179.2(3) . . . . ?
C26 C25 C28 C29 155.5(4) . . . . ?
C24 C25 C28 C29 -28.8(5) . . . . ?
C26 C25 C28 C33 -28.0(5) . . . . ?
C24 C25 C28 C33 147.7(3) . . . . ?
C33 C28 C29 C30 -3.5(5) . . . . ?
C25 C28 C29 C30 173.0(3) . . . . ?
C28 C29 C30 C31 2.8(5) . . . . ?
C28 C29 C30 C34 -171.2(3) . . . . ?
C29 C30 C31 C32 -0.3(5) . . . . ?
C34 C30 C31 C32 173.7(3) . . . . ?
C30 C31 C32 C33 -1.5(5) . . . . ?
C30 C31 C32 O1 -175.8(3) . . . . ?
C10 O1 C32 C33 90.8(3) . . . . ?
C10 O1 C32 C31 -94.7(3) . . . . ?
C31 C32 C33 C28 0.7(5) . . . . ?
O1 C32 C33 C28 175.1(3) . . . . ?
C29 C28 C33 C32 1.7(5) . . . . ?
C25 C28 C33 C32 -174.8(3) . . . . ?
C31 C30 C34 C39 32.8(6) . . . . ?
C29 C30 C34 C39 -153.4(4) . . . . ?
C31 C30 C34 C35 -143.1(4) . . . . ?
C29 C30 C34 C35 30.7(5) . . . . ?
C39 C34 C35 C36 -1.8(6) . . . . ?
C30 C34 C35 C36 174.3(3) . . . . ?
C34 C35 C36 C37 0.1(6) . . . . ?
C35 C36 C37 C38 1.6(5) . . . . ?
C35 C36 C37 C40 -175.7(3) . . . . ?
C36 C37 C38 C39 -1.7(6) . . . . ?
C40 C37 C38 C39 175.6(4) . . . . ?
C37 C38 C39 C34 0.0(6) . . . . ?
C35 C34 C39 C38 1.7(6) . . . . ?
C30 C34 C39 C38 -174.3(4) . . . . ?
Co2 O7 C40 O6 8.8(3) 1_565 . . . ?
Co2 O7 C40 C37 -168.4(3) 1_565 . . . ?
Co2 O6 C40 O7 -9.0(3) 1_565 . . . ?
Co2 O6 C40 C37 168.2(3) 1_565 . . . ?
C38 C37 C40 O7 -0.7(5) . . . . ?
C36 C37 C40 O7 176.6(3) . . . . ?
C38 C37 C40 O6 -178.0(3) . . . . ?
C36 C37 C40 O6 -0.7(5) . . . . ?
C38 C37 C40 Co2 -103.1(11) . . . 1_565 ?
C36 C37 C40 Co2 74.2(12) . . . 1_565 ?
C45 N3 C41 C42 -1.2(4) . . . . ?
Co1 N3 C41 C42 -174.9(2) . . . . ?
N3 C41 C42 C43 1.7(5) . . . . ?
C41 C42 C43 C44 -1.4(4) . . . . ?
C41 C42 C43 C46 -179.5(3) . . . . ?
C42 C43 C44 C45 0.9(4) . . . . ?
C46 C43 C44 C45 179.0(3) . . . . ?
C41 N3 C45 C44 0.7(4) . . . . ?
Co1 N3 C45 C44 174.3(2) . . . . ?
C43 C44 C45 N3 -0.6(5) . . . . ?
C42 C43 C46 C47 20.8(5) . . . . ?
C44 C43 C46 C47 -157.1(3) . . . . ?
C42 C43 C46 C51 -158.9(3) . . . . ?
C44 C43 C46 C51 23.1(4) . . . . ?
C51 C46 C47 C48 0.4(5) . . . . ?
C43 C46 C47 C48 -179.4(3) . . . . ?
C46 C47 C48 C49 0.2(6) . . . . ?
C47 C48 C49 C50 -0.6(5) . . . . ?
C47 C48 C49 C52 178.9(3) . . . . ?
C48 C49 C50 C51 0.6(5) . . . . ?
C52 C49 C50 C51 -179.0(3) . . . . ?
C49 C50 C51 C46 0.0(5) . . . . ?
C47 C46 C51 C50 -0.4(5) . . . . ?
C43 C46 C51 C50 179.3(3) . . . . ?
C48 C49 C52 C53 -31.2(5) . . . . ?
C50 C49 C52 C53 148.3(3) . . . . ?
C48 C49 C52 C56 148.7(4) . . . . ?
C50 C49 C52 C56 -31.8(5) . . . . ?
C56 C52 C53 C54 1.1(5) . . . . ?
C49 C52 C53 C54 -179.0(3) . . . . ?
C55 N4 C54 C53 0.5(5) . . . . ?
Co1 N4 C54 C53 -171.9(3) 1_455 . . . ?
C52 C53 C54 N4 -1.3(6) . . . . ?
C54 N4 C55 C56 0.4(5) . . . . ?
Co1 N4 C55 C56 173.0(3) 1_455 . . . ?
N4 C55 C56 C52 -0.5(5) . . . . ?
C53 C52 C56 C55 -0.3(5) . . . . ?
C49 C52 C56 C55 179.8(3) . . . . ?
C61 N1 C57 C58 -1.5(5) . . . . ?
Co2 N1 C57 C58 -174.1(3) . . . . ?
N1 C57 C58 C59 1.8(5) . . . . ?
C57 C58 C59 C60 -2.3(5) . . . . ?
C57 C58 C59 C62 178.9(3) . . . . ?
C58 C59 C60 C61 2.7(5) . . . . ?
C62 C59 C60 C61 -178.5(3) . . . . ?
C57 N1 C61 C60 1.9(5) . . . . ?
Co2 N1 C61 C60 174.5(3) . . . . ?
C59 C60 C61 N1 -2.7(6) . . . . ?
C58 C59 C62 C63 16.4(5) . . . . ?
C60 C59 C62 C63 -162.3(3) . . . . ?
C58 C59 C62 C67 -162.2(3) . . . . ?
C60 C59 C62 C67 19.1(5) . . . . ?
C67 C62 C63 C64 0.2(5) . . . . ?
C59 C62 C63 C64 -178.5(3) . . . . ?
C62 C63 C64 C65 0.8(5) . . . . ?
C63 C64 C65 C66 -1.8(5) . . . . ?
C63 C64 C65 C68 176.0(3) . . . . ?
C64 C65 C66 C67 1.8(5) . . . . ?
C68 C65 C66 C67 -176.0(3) . . . . ?
C65 C66 C67 C62 -0.9(5) . . . . ?
C63 C62 C67 C66 -0.2(5) . . . . ?
C59 C62 C67 C66 178.5(3) . . . . ?
C64 C65 C68 C72 165.1(3) . . . . ?
C66 C65 C68 C72 -17.2(5) . . . . ?
C64 C65 C68 C69 -14.0(5) . . . . ?
C66 C65 C68 C69 163.7(3) . . . . ?
C72 C68 C69 C70 2.3(5) . . . . ?
C65 C68 C69 C70 -178.5(3) . . . . ?
C71 N2 C70 C69 -1.1(5) . . . . ?
Co2 N2 C70 C69 -169.8(2) 1_455 . . . ?
C68 C69 C70 N2 -0.7(5) . . . . ?
C70 N2 C71 C72 1.1(5) . . . . ?
Co2 N2 C71 C72 170.1(3) 1_455 . . . ?
N2 C71 C72 C68 0.5(6) . . . . ?
C69 C68 C72 C71 -2.2(5) . . . . ?
C65 C68 C72 C71 178.6(3) . . . . ?
